data_2016561
loop_
_publ_author_name
'Yamaguchi, Tomoka'
'Sunatsuki, Yukinari'
'Ishida, Hiroyuki'

_publ_section_title
;Mononuclear nickel(II) and zinc(II) complexes with deprotonated forms of the
 tripodal hexadentate ligand
 1,3-bis(2-hydroxybenzylidene)-2-(2-hydroxybenzylideneaminomethyl)-2-methylpropane-1,3-diamine
;
_journal_coeditor_code JZ3116
_journal_issue 4
_journal_name_full 'Acta Crystallographica Section C'
_journal_page_first m156
_journal_page_last m160
_journal_paper_doi 10.1107/S0108270108004289
_journal_volume 64
_journal_year 2008
_chemical_formula_iupac '[Zn (C26 H25 N3 O3)] Cl O4 , [Zn (C26 H26 N3 O3)] , 3C H4 O'
_chemical_formula_moiety 'C26 H26 N3 O3 Zn + ,  C26 H25 N3 O3 Zn , Cl O4 - , 3C H4 O'
_chemical_formula_sum 'C55 H63 Cl N6 O13 Zn2'
_chemical_formula_weight 1182.35
_chemical_name_systematic
;
[1,3-bis(2-hydroxybenzylidene)-2-methyl-2-(2-
oxidobenzylideneaminomethyl)propane-1,3-diamine]zinc(II) perchlorate
[2-(2-hydroxybenzylideneaminomethyl)-2-methyl-1,3-bis(2-
oxidobenzylidene)propane-1,3-diamine]zinc(II)methanol trisolvate
;
_space_group_IT_number 14
_symmetry_cell_setting monoclinic
_symmetry_space_group_name_Hall '-P 2yn'
_symmetry_space_group_name_H-M 'P 1 21/n 1'
_atom_sites_solution_hydrogens geom
_atom_sites_solution_primary direct
_atom_sites_solution_secondary difmap
_cell_angle_alpha 90.0000
_cell_angle_beta 106.270(7)
_cell_angle_gamma 90.0000
_cell_formula_units_Z 4
_cell_length_a 13.626(5)
_cell_length_b 19.383(6)
_cell_length_c 21.522(7)
_cell_measurement_reflns_used 2737
_cell_measurement_temperature 103.0(10)
_cell_measurement_theta_max 27.3
_cell_measurement_theta_min 3.0
_cell_volume 5457(3)
_computing_cell_refinement 'PROCESS-AUTO (Rigaku/MSC, 2004)'
_computing_data_collection 'PROCESS-AUTO (Rigaku/MSC, 2004)'
_computing_data_reduction 'CrystalStructure (Rigaku/MSC, 2007)'
_computing_molecular_graphics 'ORTEP-3 (Farrugia, 1997)'
_computing_publication_material
;
CrystalStructure (Rigaku/MSC, 2007) and PLATON (Spek, 2003)
;
_computing_structure_refinement 'SHELXL97 (Sheldrick, 2008)'
_computing_structure_solution 'SHELXS97 (Sheldrick, 2008)'
_diffrn_detector_area_resol_mean 10.00
_diffrn_measured_fraction_theta_full 0.961
_diffrn_measured_fraction_theta_max 0.952
_diffrn_measurement_device_type 'Rigaku R-AXIS RAPID II'
_diffrn_measurement_method \w
_diffrn_radiation_type 'Mo K\a'
_diffrn_radiation_wavelength 0.71075
_diffrn_reflns_av_R_equivalents 0.045
_diffrn_reflns_limit_h_max 17
_diffrn_reflns_limit_h_min -17
_diffrn_reflns_limit_k_max 24
_diffrn_reflns_limit_k_min -24
_diffrn_reflns_limit_l_max 27
_diffrn_reflns_limit_l_min -27
_diffrn_reflns_number 31274
_diffrn_reflns_theta_full 25.00
_diffrn_reflns_theta_max 27.33
_exptl_absorpt_coefficient_mu 0.998
_exptl_absorpt_correction_T_max 0.905
_exptl_absorpt_correction_T_min 0.834
_exptl_absorpt_correction_type numerical
_exptl_absorpt_process_details '(ABSCOR; Higashi, 1999)'
_exptl_crystal_colour yellow
_exptl_crystal_density_diffrn 1.439
_exptl_crystal_density_method 'not measured'
_exptl_crystal_description prism
_exptl_crystal_F_000 2464.00
_exptl_crystal_size_max 0.40
_exptl_crystal_size_mid 0.30
_exptl_crystal_size_min 0.10
_refine_diff_density_max 0.901
_refine_diff_density_min -0.592
_refine_ls_extinction_method none
_refine_ls_goodness_of_fit_ref 1.122
_refine_ls_hydrogen_treatment mixed
_refine_ls_matrix_type full
_refine_ls_number_parameters 711
_refine_ls_number_reflns 11737
_refine_ls_number_restraints 0
_refine_ls_restrained_S_all 1.122
_refine_ls_R_factor_all 0.0563
_refine_ls_R_factor_gt 0.0371
_refine_ls_shift/su_max 0.001
_refine_ls_shift/su_mean 0.000
_refine_ls_structure_factor_coef Fsqd
_refine_ls_weighting_details 'calc w = 1/[\s^2^(Fo^2^)+(0.0660P)^2^+0.3272P] where P=(Fo^2^+2Fc^2^)/3'
_refine_ls_weighting_scheme calc
_refine_ls_wR_factor_gt 0.0987
_refine_ls_wR_factor_ref 0.1243
_reflns_number_gt 9143
_reflns_number_total 11737
_reflns_threshold_expression I>2\s(I)
_cod_data_source_file jz3116.cif
_cod_data_source_block II
_cod_database_code 2016561
_cod_database_fobs_code 2016561

loop_
_symmetry_equiv_pos_site_id
_symmetry_equiv_pos_as_xyz
1 +x,+y,+z
2 1/2-x,1/2+y,1/2-z
3 -x,-y,-z
4 1/2+x,1/2-y,1/2+z

loop_
_atom_site_type_symbol
_atom_site_label
_atom_site_fract_x
_atom_site_fract_y
_atom_site_fract_z
_atom_site_U_iso_or_equiv
_atom_site_adp_type
_atom_site_calc_flag
_atom_site_refinement_flags
_atom_site_occupancy
Zn Zn1 0.77897(2) 0.589404(13) 0.304923(13) 0.01527(9) Uani d . 1
Zn Zn2 0.66471(2) 0.737809(14) 0.452202(13) 0.01549(9) Uani d . 1
Cl Cl1 0.75736(5) 0.56866(3) 1.00343(3) 0.02203(14) Uani d . 1
O O1 0.67793(14) 0.56661(8) 0.36311(8) 0.0169(4) Uani d . 1
O O2 0.69908(14) 0.68229(8) 0.28456(8) 0.0167(4) Uani d . 1
O O3 0.87139(14) 0.63911(9) 0.39429(8) 0.0171(4) Uani d . 1
O O4 0.57713(14) 0.66752(8) 0.38280(8) 0.0174(4) Uani d . 1
O O5 0.77881(14) 0.66153(8) 0.47818(8) 0.0169(4) Uani d . 1
O O6 0.73260(14) 0.76622(8) 0.37628(8) 0.0162(4) Uani d . 1
O O7 0.83487(18) 0.51550(10) 1.01491(11) 0.0388(6) Uani d . 1
O O8 0.65861(17) 0.53871(11) 0.99801(11) 0.0383(6) Uani d . 1
O O9 0.7817(2) 0.61808(12) 1.05564(11) 0.0453(6) Uani d . 1
O O10 0.7554(2) 0.60492(11) 0.94389(10) 0.0368(5) Uani d . 1
O O11 0.4960(3) 0.76251(11) 0.70464(12) 0.0493(7) Uani d . 1
H H11 0.5268 0.7257 0.7113 0.059 Uiso calc R 1
O O12 0.59244(18) 0.63194(10) 0.71704(10) 0.0324(5) Uani d . 1
H H12 0.6318 0.6152 0.7495 0.039 Uiso calc R 1
O O13 0.7136(2) 0.55863(17) 0.81858(12) 0.0633(8) Uani d . 1
H H13 0.7166 0.5589 0.8572 0.076 Uiso calc R 1
N N1 0.82150(17) 0.48331(10) 0.32139(10) 0.0178(4) Uani d . 1
N N2 0.70598(17) 0.56124(10) 0.20777(10) 0.0180(4) Uani d . 1
N N3 0.91713(18) 0.59961(10) 0.27728(10) 0.0170(4) Uani d . 1
N N4 0.52891(17) 0.79983(10) 0.42935(10) 0.0168(4) Uani d . 1
N N5 0.63294(18) 0.71642(10) 0.54118(10) 0.0178(4) Uani d . 1
N N6 0.74166(17) 0.82842(10) 0.49929(10) 0.0170(4) Uani d . 1
C C1 0.9029(2) 0.44241(13) 0.16991(13) 0.0234(6) Uani d . 1
H H1A 0.9008 0.4665 0.1301 0.035 Uiso calc R 1
H H1B 0.8611 0.4012 0.1600 0.035 Uiso calc R 1
H H1C 0.9729 0.4296 0.1917 0.035 Uiso calc R 1
C C2 0.8615(2) 0.49000(12) 0.21429(12) 0.0183(5) Uani d . 1
C C3 0.8855(2) 0.45590(12) 0.28137(12) 0.0197(5) Uani d . 1
H H3A 0.8744 0.4061 0.2759 0.024 Uiso calc R 1
H H3B 0.9577 0.4634 0.3042 0.024 Uiso calc R 1
C C4 0.7974(2) 0.44002(13) 0.35983(12) 0.0197(5) Uani d . 1
H H4 0.8230 0.3945 0.3595 0.024 Uiso calc R 1
C C5 0.7353(2) 0.45249(12) 0.40386(12) 0.0189(5) Uani d . 1
C C6 0.6776(2) 0.51397(12) 0.40445(11) 0.0163(5) Uani d . 1
C C7 0.6203(2) 0.51879(13) 0.44945(12) 0.0210(5) Uani d . 1
H H7 0.5810 0.5591 0.4502 0.025 Uiso calc R 1
C C8 0.6199(2) 0.46568(14) 0.49292(13) 0.0258(6) Uani d . 1
H H8 0.5813 0.4703 0.5232 0.031 Uiso calc R 1
C C9 0.6765(2) 0.40540(14) 0.49203(14) 0.0289(7) Uani d . 1
H H9 0.6769 0.3692 0.5219 0.035 Uiso calc R 1
C C10 0.7313(2) 0.39927(14) 0.44744(14) 0.0257(6) Uani d . 1
H H10 0.7677 0.3577 0.4461 0.031 Uiso calc R 1
C C11 0.7454(2) 0.49799(12) 0.18438(12) 0.0200(5) Uani d . 1
H H11A 0.7303 0.4999 0.1371 0.024 Uiso calc R 1
H H11B 0.7105 0.4576 0.1955 0.024 Uiso calc R 1
C C12 0.6402(2) 0.59650(12) 0.16504(12) 0.0184(5) Uani d . 1
H H12A 0.6213 0.5787 0.1222 0.022 Uiso calc R 1
C C13 0.5915(2) 0.66095(12) 0.17537(12) 0.0171(5) Uani d . 1
C C14 0.62169(19) 0.70056(12) 0.23382(11) 0.0144(5) Uani d . 1
C C15 0.5659(2) 0.76178(12) 0.23637(12) 0.0187(5) Uani d . 1
H H15 0.5845 0.7894 0.2744 0.022 Uiso calc R 1
C C16 0.4841(2) 0.78257(13) 0.18448(13) 0.0207(5) Uani d . 1
H H16 0.4478 0.8236 0.1878 0.025 Uiso calc R 1
C C17 0.4553(2) 0.74335(13) 0.12758(13) 0.0209(5) Uani d . 1
H H17 0.3995 0.7572 0.0924 0.025 Uiso calc R 1
C C18 0.5097(2) 0.68423(13) 0.12372(12) 0.0215(6) Uani d . 1
H H18 0.4914 0.6582 0.0848 0.026 Uiso calc R 1
C C19 0.9167(2) 0.56077(12) 0.21732(12) 0.0195(5) Uani d . 1
H H19A 0.9873 0.5531 0.2162 0.023 Uiso calc R 1
H H19B 0.8820 0.5883 0.1793 0.023 Uiso calc R 1
C C20 1.0018(2) 0.62941(11) 0.30612(12) 0.0164(5) Uani d . 1
H H20 1.0544 0.6266 0.2851 0.020 Uiso calc R 1
C C21 1.0269(2) 0.66709(11) 0.36734(12) 0.0155(5) Uani d . 1
C C22 0.9645(2) 0.67120(12) 0.40942(11) 0.0153(5) Uani d . 1
C C23 0.9988(2) 0.70915(12) 0.46729(12) 0.0192(5) Uani d . 1
H H23 0.9579 0.7114 0.4964 0.023 Uiso calc R 1
C C24 1.0919(2) 0.74329(13) 0.48198(13) 0.0237(6) Uani d . 1
H H24 1.1129 0.7698 0.5206 0.028 Uiso calc R 1
C C25 1.1553(2) 0.73946(13) 0.44121(14) 0.0243(6) Uani d . 1
H H25 1.2192 0.7627 0.4518 0.029 Uiso calc R 1
C C26 1.1231(2) 0.70108(12) 0.38505(12) 0.0199(5) Uani d . 1
H H26 1.1665 0.6973 0.3575 0.024 Uiso calc R 1
C C27 0.5551(2) 0.89234(14) 0.58864(12) 0.0239(6) Uani d . 1
H H27A 0.5992 0.8878 0.6325 0.036 Uiso calc R 1
H H27B 0.4853 0.8816 0.5879 0.036 Uiso calc R 1
H H27C 0.5585 0.9393 0.5737 0.036 Uiso calc R 1
C C28 0.5908(2) 0.84209(13) 0.54392(12) 0.0185(5) Uani d . 1
C C29 0.5320(2) 0.85946(12) 0.47305(12) 0.0188(5) Uani d . 1
H H29A 0.4619 0.8732 0.4711 0.023 Uiso calc R 1
H H29B 0.5651 0.8986 0.4582 0.023 Uiso calc R 1
C C30 0.4412(2) 0.78535(13) 0.38984(12) 0.0183(5) Uani d . 1
H H30 0.3862 0.8148 0.3913 0.022 Uiso calc R 1
C C31 0.4165(2) 0.72901(13) 0.34323(12) 0.0188(5) Uani d . 1
C C32 0.4833(2) 0.67302(12) 0.34098(12) 0.0163(5) Uani d . 1
C C33 0.4482(2) 0.62211(13) 0.29252(12) 0.0216(6) Uani d . 1
H H33 0.4913 0.5842 0.2901 0.026 Uiso calc R 1
C C34 0.3522(2) 0.62666(14) 0.24853(14) 0.0277(6) Uani d . 1
H H34 0.3306 0.5919 0.2165 0.033 Uiso calc R 1
C C35 0.2865(2) 0.68160(15) 0.25058(14) 0.0293(6) Uani d . 1
H H35 0.2209 0.6845 0.2202 0.035 Uiso calc R 1
C C36 0.3188(2) 0.73137(14) 0.29745(13) 0.0232(6) Uani d . 1
H H36 0.2742 0.7685 0.2992 0.028 Uiso calc R 1
C C37 0.5664(2) 0.76743(12) 0.56119(12) 0.0192(5) Uani d . 1
H H37B 0.5764 0.7640 0.6080 0.023 Uiso calc R 1
H H37A 0.4946 0.7569 0.5395 0.023 Uiso calc R 1
C C38 0.6773(2) 0.67153(13) 0.58408(12) 0.0200(5) Uani d . 1
H H38 0.6604 0.6727 0.6240 0.024 Uiso calc R 1
C C39 0.7506(2) 0.61911(13) 0.57771(11) 0.0186(5) Uani d . 1
C C40 0.7988(2) 0.61605(12) 0.52703(12) 0.0167(5) Uani d . 1
C C41 0.8708(2) 0.56250(13) 0.52930(12) 0.0204(5) Uani d . 1
H H41 0.9065 0.5609 0.4972 0.025 Uiso calc R 1
C C42 0.8901(2) 0.51250(14) 0.57721(13) 0.0259(6) Uani d . 1
H H42 0.9372 0.4765 0.5768 0.031 Uiso calc R 1
C C43 0.8408(2) 0.51467(14) 0.62620(13) 0.0279(6) Uani d . 1
H H43 0.8530 0.4798 0.6585 0.033 Uiso calc R 1
C C44 0.7743(2) 0.56814(13) 0.62703(13) 0.0233(6) Uani d . 1
H H44 0.7435 0.5709 0.6615 0.028 Uiso calc R 1
C C45 0.7074(2) 0.85246(13) 0.55523(11) 0.0180(5) Uani d . 1
H H45A 0.7239 0.9015 0.5628 0.022 Uiso calc R 1
H H45B 0.7445 0.8270 0.5940 0.022 Uiso calc R 1
C C46 0.8059(2) 0.86739(12) 0.48246(11) 0.0160(5) Uani d . 1
H H46 0.8280 0.9073 0.5081 0.019 Uiso calc R 1
C C47 0.8490(2) 0.85704(12) 0.42795(11) 0.0150(5) Uani d . 1
C C48 0.8128(2) 0.80887(11) 0.37721(11) 0.0142(5) Uani d . 1
C C49 0.8600(2) 0.80559(13) 0.32710(12) 0.0199(5) Uani d . 1
H H49 0.8349 0.7743 0.2923 0.024 Uiso calc R 1
C C50 0.9432(2) 0.84772(13) 0.32770(13) 0.0227(6) Uani d . 1
H H50 0.9750 0.8443 0.2938 0.027 Uiso calc R 1
C C51 0.9801(2) 0.89505(13) 0.37811(13) 0.0215(5) Uani d . 1
H H51 1.0370 0.9236 0.3787 0.026 Uiso calc R 1
C C52 0.9328(2) 0.89975(12) 0.42681(12) 0.0191(5) Uani d . 1
H H52 0.9570 0.9325 0.4605 0.023 Uiso calc R 1
C C53 0.3915(4) 0.75046(18) 0.66782(18) 0.0486(10) Uani d . 1
H H53A 0.3704 0.7049 0.6778 0.073 Uiso calc R 1
H H53B 0.3859 0.7533 0.6220 0.073 Uiso calc R 1
H H53C 0.3477 0.7850 0.6789 0.073 Uiso calc R 1
C C54 0.5268(3) 0.57941(15) 0.68195(15) 0.0335(7) Uani d . 1
H H54B 0.4892 0.5970 0.6398 0.050 Uiso calc R 1
H H54A 0.4791 0.5655 0.7056 0.050 Uiso calc R 1
H H54C 0.5673 0.5399 0.6765 0.050 Uiso calc R 1
C C55 0.8114(3) 0.54661(18) 0.81136(16) 0.0416(8) Uani d . 1
H H55B 0.8591 0.5379 0.8535 0.062 Uiso calc R 1
H H55C 0.8335 0.5868 0.7920 0.062 Uiso calc R 1
H H55A 0.8092 0.5068 0.7837 0.062 Uiso calc R 1
H H1 0.644(4) 0.611(2) 0.375(2) 0.078(14) Uiso d . 1
H H6 0.718(3) 0.729(2) 0.332(2) 0.068(13) Uiso d . 1
H H3 0.841(3) 0.6468(19) 0.4266(19) 0.056(12) Uiso d . 1

loop_
_atom_site_aniso_label
_atom_site_aniso_U_11
_atom_site_aniso_U_22
_atom_site_aniso_U_33
_atom_site_aniso_U_12
_atom_site_aniso_U_13
_atom_site_aniso_U_23
Zn1 0.01556(17) 0.01558(15) 0.01445(15) 0.00074(10) 0.00385(12) -0.00137(10)
Zn2 0.01672(17) 0.01626(15) 0.01403(15) 0.00180(11) 0.00517(12) 0.00010(10)
Cl1 0.0198(3) 0.0224(3) 0.0219(3) 0.0010(2) 0.0025(3) 0.0022(2)
O1 0.0182(10) 0.0143(8) 0.0196(9) 0.0005(7) 0.0079(7) 0.0012(7)
O2 0.0206(10) 0.0157(8) 0.0122(8) 0.0027(7) 0.0018(7) -0.0014(6)
O3 0.0131(10) 0.0239(9) 0.0141(9) -0.0028(7) 0.0033(7) -0.0028(7)
O4 0.0148(10) 0.0168(8) 0.0191(9) 0.0009(7) 0.0025(7) -0.0029(6)
O5 0.0175(10) 0.0194(8) 0.0140(8) 0.0039(7) 0.0049(7) 0.0032(6)
O6 0.0173(10) 0.0184(8) 0.0131(8) -0.0043(7) 0.0046(7) -0.0015(6)
O7 0.0284(14) 0.0287(11) 0.0523(14) 0.0084(9) -0.0002(11) 0.0019(10)
O8 0.0212(13) 0.0396(12) 0.0509(14) -0.0059(9) 0.0048(10) 0.0139(10)
O9 0.0469(17) 0.0484(13) 0.0343(13) 0.0019(11) 0.0010(11) -0.0198(10)
O10 0.0478(16) 0.0342(11) 0.0307(12) 0.0018(10) 0.0148(11) 0.0095(9)
O11 0.087(2) 0.0306(12) 0.0343(13) -0.0052(12) 0.0228(14) -0.0035(9)
O12 0.0314(13) 0.0377(11) 0.0279(11) -0.0083(9) 0.0078(10) -0.0075(8)
O13 0.0380(17) 0.126(3) 0.0248(13) 0.0070(17) 0.0069(12) 0.0040(14)
N1 0.0156(12) 0.0190(10) 0.0181(10) -0.0005(8) 0.0037(9) -0.0021(8)
N2 0.0181(12) 0.0177(10) 0.0173(10) 0.0013(8) 0.0032(9) -0.0035(8)
N3 0.0218(12) 0.0175(10) 0.0123(10) -0.0009(8) 0.0056(9) -0.0032(8)
N4 0.0191(12) 0.0173(10) 0.0141(10) 0.0028(8) 0.0046(9) 0.0006(8)
N5 0.0192(12) 0.0176(10) 0.0182(10) 0.0013(8) 0.0077(9) 0.0017(8)
N6 0.0190(12) 0.0188(10) 0.0131(10) 0.0014(8) 0.0041(9) -0.0009(8)
C1 0.0252(16) 0.0217(13) 0.0251(14) -0.0003(11) 0.0098(12) -0.0053(10)
C2 0.0208(14) 0.0185(12) 0.0155(12) 0.0002(10) 0.0049(10) -0.0033(9)
C3 0.0199(15) 0.0180(12) 0.0220(13) 0.0038(10) 0.0074(11) -0.0010(9)
C4 0.0194(15) 0.0175(12) 0.0210(13) 0.0037(10) 0.0039(11) 0.0013(9)
C5 0.0183(14) 0.0196(12) 0.0184(12) 0.0008(10) 0.0042(11) 0.0018(9)
C6 0.0145(13) 0.0175(11) 0.0156(12) -0.0018(9) 0.0020(10) 0.0022(9)
C7 0.0186(15) 0.0223(13) 0.0216(13) -0.0016(10) 0.0045(11) 0.0005(10)
C8 0.0219(16) 0.0318(14) 0.0258(14) 0.0009(11) 0.0103(12) 0.0036(11)
C9 0.0307(18) 0.0291(15) 0.0279(15) 0.0017(12) 0.0098(13) 0.0128(11)
C10 0.0242(16) 0.0245(13) 0.0275(15) 0.0047(11) 0.0056(12) 0.0071(11)
C11 0.0223(15) 0.0171(12) 0.0182(12) -0.0001(10) 0.0018(11) -0.0048(9)
C12 0.0169(14) 0.0232(13) 0.0142(12) -0.0019(10) 0.0028(10) -0.0051(9)
C13 0.0178(14) 0.0207(12) 0.0132(11) -0.0014(10) 0.0050(10) 0.0003(9)
C14 0.0122(13) 0.0173(11) 0.0129(11) -0.0008(9) 0.0023(9) 0.0019(9)
C15 0.0193(14) 0.0166(12) 0.0194(12) 0.0001(9) 0.0043(11) -0.0012(9)
C16 0.0196(15) 0.0182(12) 0.0238(13) 0.0058(10) 0.0050(11) 0.0039(10)
C17 0.0174(14) 0.0262(13) 0.0163(12) 0.0017(10) 0.0004(10) 0.0043(10)
C18 0.0215(15) 0.0252(13) 0.0164(12) -0.0008(10) 0.0032(11) -0.0004(10)
C19 0.0241(15) 0.0203(12) 0.0168(12) -0.0009(10) 0.0100(11) -0.0034(9)
C20 0.0167(14) 0.0149(11) 0.0191(12) 0.0032(9) 0.0075(10) 0.0036(9)
C21 0.0149(13) 0.0130(11) 0.0183(12) 0.0026(9) 0.0041(10) 0.0034(9)
C22 0.0162(13) 0.0137(11) 0.0144(11) 0.0016(9) 0.0016(10) 0.0005(9)
C23 0.0194(14) 0.0196(12) 0.0176(12) 0.0026(10) 0.0037(11) -0.0017(9)
C24 0.0244(16) 0.0200(13) 0.0219(13) 0.0012(10) -0.0015(11) -0.0053(10)
C25 0.0194(15) 0.0198(13) 0.0307(15) -0.0020(10) 0.0021(12) -0.0004(10)
C26 0.0170(14) 0.0189(12) 0.0236(13) -0.0015(10) 0.0052(11) -0.0011(10)
C27 0.0272(16) 0.0278(14) 0.0168(13) 0.0080(11) 0.0062(12) -0.0007(10)
C28 0.0197(14) 0.0232(13) 0.0133(12) 0.0028(10) 0.0055(10) -0.0015(9)
C29 0.0222(15) 0.0181(12) 0.0157(12) 0.0040(10) 0.0047(11) -0.0008(9)
C30 0.0162(14) 0.0218(12) 0.0177(12) 0.0054(10) 0.0063(10) 0.0015(9)
C31 0.0159(14) 0.0231(12) 0.0180(12) -0.0005(10) 0.0060(10) 0.0005(9)
C32 0.0132(13) 0.0188(12) 0.0170(12) -0.0023(9) 0.0043(10) 0.0017(9)
C33 0.0216(15) 0.0205(12) 0.0226(13) -0.0011(10) 0.0063(11) -0.0023(10)
C34 0.0263(17) 0.0301(14) 0.0243(14) -0.0068(12) 0.0030(12) -0.0087(11)
C35 0.0208(16) 0.0403(16) 0.0228(14) -0.0017(12) -0.0005(12) -0.0051(12)
C36 0.0175(15) 0.0277(14) 0.0240(14) 0.0016(11) 0.0054(11) -0.0009(10)
C37 0.0194(15) 0.0231(13) 0.0173(12) 0.0039(10) 0.0086(11) 0.0028(9)
C38 0.0223(15) 0.0247(13) 0.0138(12) -0.0008(10) 0.0065(11) 0.0006(9)
C39 0.0210(15) 0.0211(12) 0.0117(11) 0.0003(10) 0.0014(10) 0.0011(9)
C40 0.0156(13) 0.0163(11) 0.0155(12) -0.0017(9) -0.0001(10) 0.0004(9)
C41 0.0165(14) 0.0238(13) 0.0201(13) 0.0039(10) 0.0037(11) 0.0018(10)
C42 0.0258(16) 0.0224(13) 0.0265(14) 0.0082(11) 0.0025(12) 0.0052(11)
C43 0.0322(18) 0.0294(14) 0.0198(13) 0.0068(12) 0.0034(12) 0.0104(11)
C44 0.0241(16) 0.0272(13) 0.0185(13) 0.0039(11) 0.0057(11) 0.0056(10)
C45 0.0209(15) 0.0212(12) 0.0117(11) 0.0045(10) 0.0043(10) -0.0002(9)
C46 0.0158(13) 0.0150(11) 0.0138(11) 0.0026(9) -0.0013(10) -0.0020(9)
C47 0.0129(13) 0.0161(11) 0.0140(11) 0.0027(9) 0.0005(10) 0.0007(9)
C48 0.0141(13) 0.0141(11) 0.0137(11) 0.0026(9) 0.0030(10) 0.0025(8)
C49 0.0218(15) 0.0209(12) 0.0173(12) 0.0014(10) 0.0056(11) -0.0008(9)
C50 0.0229(16) 0.0267(13) 0.0214(13) 0.0021(11) 0.0113(12) 0.0017(10)
C51 0.0146(14) 0.0243(13) 0.0251(14) -0.0028(10) 0.0048(11) 0.0015(10)
C52 0.0172(14) 0.0189(12) 0.0190(12) 0.0017(10) 0.0015(11) -0.0017(9)
C53 0.074(3) 0.0379(18) 0.0369(19) 0.0014(18) 0.021(2) 0.0030(14)
C54 0.0295(18) 0.0333(16) 0.0341(17) -0.0039(13) 0.0028(14) -0.0040(12)
C55 0.042(2) 0.0452(19) 0.0335(18) 0.0070(15) 0.0047(16) 0.0032(14)

loop_
_atom_type_symbol
_atom_type_description
_atom_type_scat_dispersion_real
_atom_type_scat_dispersion_imag
_atom_type_scat_source
C C 0.003 0.002
;
International Tables for Crystallography
(1992, Vol. C, Tables 4.2.6.8 and 6.1.1.4)
;
H H 0.000 0.000
;
International Tables for Crystallography
(1992, Vol. C, Table 6.1.1.4)
;
Zn Zn 0.284 1.430
;
International Tables for Crystallography
(1992, Vol. C, Tables 4.2.6.8 and 6.1.1.4)
;
Cl Cl 0.148 0.159
;
International Tables for Crystallography
(1992, Vol. C, Tables 4.2.6.8 and 6.1.1.4)
;
O O 0.011 0.006
;
International Tables for Crystallography
(1992, Vol. C, Tables 4.2.6.8 and 6.1.1.4)
;
N N 0.006 0.003
;
International Tables for Crystallography
(1992, Vol. C, Tables 4.2.6.8 and 6.1.1.4)
;

loop_
_geom_angle_atom_site_label_1
_geom_angle_atom_site_label_2
_geom_angle_atom_site_label_3
_geom_angle
O2 Zn1 N2 86.68(7)
O2 Zn1 N3 108.07(8)
N2 Zn1 N3 87.46(9)
O2 Zn1 N1 164.98(8)
N2 Zn1 N1 86.92(8)
N3 Zn1 N1 85.20(8)
O2 Zn1 O1 85.30(7)
N2 Zn1 O1 108.75(8)
N3 Zn1 O1 159.88(7)
N1 Zn1 O1 83.91(8)
O2 Zn1 O3 86.73(7)
N2 Zn1 O3 165.68(8)
N3 Zn1 O3 82.52(8)
N1 Zn1 O3 102.34(7)
O1 Zn1 O3 83.35(7)
O5 Zn2 N5 86.86(8)
O5 Zn2 O4 87.93(7)
N5 Zn2 O4 107.05(8)
O5 Zn2 N4 168.61(8)
N5 Zn2 N4 86.29(8)
O4 Zn2 N4 85.39(8)
O5 Zn2 N6 102.85(8)
N5 Zn2 N6 85.98(8)
O4 Zn2 N6 163.69(7)
N4 Zn2 N6 85.73(8)
O5 Zn2 O6 86.51(7)
N5 Zn2 O6 166.31(8)
O4 Zn2 O6 84.66(7)
N4 Zn2 O6 102.02(7)
N6 Zn2 O6 83.84(7)
O8 Cl1 O9 109.69(16)
O8 Cl1 O7 110.34(14)
O9 Cl1 O7 110.01(15)
O8 Cl1 O10 109.72(14)
O9 Cl1 O10 107.98(15)
O7 Cl1 O10 109.06(15)
C6 O1 Zn1 131.12(16)
C6 O1 H1 112(2)
Zn1 O1 H1 113(3)
C14 O2 Zn1 130.27(14)
C14 O2 H6 112.5(18)
Zn1 O2 H6 116.8(18)
C22 O3 Zn1 132.21(15)
C22 O3 H3 109(3)
Zn1 O3 H3 118(3)
C32 O4 Zn2 131.35(15)
C32 O4 H1 119.3(18)
Zn2 O4 H1 108.3(18)
C40 O5 Zn2 130.05(17)
C48 O6 Zn2 130.77(15)
C48 O6 H6 109(2)
Zn2 O6 H6 117(2)
C53 O11 H11 109.5
C54 O12 H12 109.5
C55 O13 H13 109.5
C4 N1 C3 116.0(2)
C4 N1 Zn1 128.94(18)
C3 N1 Zn1 115.06(15)
C12 N2 C11 116.3(2)
C12 N2 Zn1 127.50(17)
C11 N2 Zn1 115.68(16)
C20 N3 C19 115.5(2)
C20 N3 Zn1 130.50(17)
C19 N3 Zn1 113.80(16)
C30 N4 C29 116.4(2)
C30 N4 Zn2 127.61(17)
C29 N4 Zn2 114.97(16)
C38 N5 C37 116.3(2)
C38 N5 Zn2 127.30(19)
C37 N5 Zn2 115.34(15)
C46 N6 C45 116.0(2)
C46 N6 Zn2 129.02(17)
C45 N6 Zn2 114.63(16)
C2 C1 H1A 109.5
C2 C1 H1B 109.5
H1A C1 H1B 109.5
C2 C1 H1C 109.5
H1A C1 H1C 109.5
H1B C1 H1C 109.5
C3 C2 C11 111.0(2)
C3 C2 C1 107.8(2)
C11 C2 C1 108.2(2)
C3 C2 C19 111.5(2)
C11 C2 C19 110.9(2)
C1 C2 C19 107.3(2)
N1 C3 C2 112.7(2)
N1 C3 H3A 109.0
C2 C3 H3A 109.0
N1 C3 H3B 109.0
C2 C3 H3B 109.0
H3A C3 H3B 107.8
N1 C4 C5 127.7(2)
N1 C4 H4 116.2
C5 C4 H4 116.2
C10 C5 C6 118.8(2)
C10 C5 C4 116.7(2)
C6 C5 C4 124.4(2)
O1 C6 C7 120.4(2)
O1 C6 C5 121.3(2)
C7 C6 C5 118.3(2)
C8 C7 C6 121.4(3)
C8 C7 H7 119.3
C6 C7 H7 119.3
C7 C8 C9 120.1(3)
C7 C8 H8 120.0
C9 C8 H8 120.0
C10 C9 C8 119.3(2)
C10 C9 H9 120.4
C8 C9 H9 120.4
C9 C10 C5 122.1(3)
C9 C10 H10 119.0
C5 C10 H10 119.0
N2 C11 C2 111.7(2)
N2 C11 H11A 109.3
C2 C11 H11A 109.3
N2 C11 H11B 109.3
C2 C11 H11B 109.3
H11A C11 H11B 107.9
N2 C12 C13 126.9(2)
N2 C12 H12A 116.5
C13 C12 H12A 116.5
C18 C13 C14 119.4(2)
C18 C13 C12 116.5(2)
C14 C13 C12 124.1(2)
O2 C14 C15 119.9(2)
O2 C14 C13 122.9(2)
C15 C14 C13 117.2(2)
C16 C15 C14 121.7(2)
C16 C15 H15 119.1
C14 C15 H15 119.1
C15 C16 C17 120.5(2)
C15 C16 H16 119.8
C17 C16 H16 119.8
C18 C17 C16 118.7(2)
C18 C17 H17 120.7
C16 C17 H17 120.7
C17 C18 C13 122.5(2)
C17 C18 H18 118.7
C13 C18 H18 118.7
N3 C19 C2 111.5(2)
N3 C19 H19A 109.3
C2 C19 H19A 109.3
N3 C19 H19B 109.3
C2 C19 H19B 109.3
H19A C19 H19B 108.0
N3 C20 C21 127.8(2)
N3 C20 H20 116.1
C21 C20 H20 116.1
C22 C21 C26 118.7(2)
C22 C21 C20 125.3(2)
C26 C21 C20 116.1(2)
O3 C22 C21 120.5(2)
O3 C22 C23 120.3(2)
C21 C22 C23 119.2(2)
C24 C23 C22 120.5(3)
C24 C23 H23 119.8
C22 C23 H23 119.8
C23 C24 C25 121.3(2)
C23 C24 H24 119.4
C25 C24 H24 119.4
C26 C25 C24 118.5(3)
C26 C25 H25 120.7
C24 C25 H25 120.7
C25 C26 C21 121.8(3)
C25 C26 H26 119.1
C21 C26 H26 119.1
C28 C27 H27A 109.5
C28 C27 H27B 109.5
H27A C27 H27B 109.5
C28 C27 H27C 109.5
H27A C27 H27C 109.5
H27B C27 H27C 109.5
C27 C28 C29 108.1(2)
C27 C28 C45 107.9(2)
C29 C28 C45 110.5(2)
C27 C28 C37 108.3(2)
C29 C28 C37 110.6(2)
C45 C28 C37 111.2(2)
N4 C29 C28 111.72(19)
N4 C29 H29A 109.3
C28 C29 H29A 109.3
N4 C29 H29B 109.3
C28 C29 H29B 109.3
H29A C29 H29B 107.9
N4 C30 C31 127.6(2)
N4 C30 H30 116.2
C31 C30 H30 116.2
C36 C31 C32 119.0(2)
C36 C31 C30 116.4(2)
C32 C31 C30 124.6(2)
O4 C32 C33 119.9(2)
O4 C32 C31 122.2(2)
C33 C32 C31 117.9(2)
C34 C33 C32 121.1(3)
C34 C33 H33 119.4
C32 C33 H33 119.4
C33 C34 C35 121.1(2)
C33 C34 H34 119.5
C35 C34 H34 119.5
C36 C35 C34 118.7(3)
C36 C35 H35 120.6
C34 C35 H35 120.6
C35 C36 C31 122.1(3)
C35 C36 H36 118.9
C31 C36 H36 118.9
N5 C37 C28 111.2(2)
N5 C37 H37B 109.4
C28 C37 H37B 109.4
N5 C37 H37A 109.4
C28 C37 H37A 109.4
H37B C37 H37A 108.0
N5 C38 C39 126.8(2)
N5 C38 H38 116.6
C39 C38 H38 116.6
C44 C39 C40 119.1(2)
C44 C39 C38 115.6(2)
C40 C39 C38 125.2(2)
O5 C40 C41 119.7(2)
O5 C40 C39 122.5(2)
C41 C40 C39 117.8(2)
C42 C41 C40 121.5(3)
C42 C41 H41 119.2
C40 C41 H41 119.2
C41 C42 C43 120.5(3)
C41 C42 H42 119.7
C43 C42 H42 119.7
C44 C43 C42 119.2(2)
C44 C43 H43 120.4
C42 C43 H43 120.4
C43 C44 C39 121.7(3)
C43 C44 H44 119.2
C39 C44 H44 119.2
N6 C45 C28 111.9(2)
N6 C45 H45A 109.2
C28 C45 H45A 109.2
N6 C45 H45B 109.2
C28 C45 H45B 109.2
H45A C45 H45B 107.9
N6 C46 C47 127.1(2)
N6 C46 H46 116.4
C47 C46 H46 116.4
C52 C47 C48 118.7(2)
C52 C47 C46 116.1(2)
C48 C47 C46 125.2(2)
O6 C48 C49 119.9(2)
O6 C48 C47 121.0(2)
C49 C48 C47 119.1(2)
C50 C49 C48 120.8(2)
C50 C49 H49 119.6
C48 C49 H49 119.6
C49 C50 C51 120.3(3)
C49 C50 H50 119.8
C51 C50 H50 119.8
C52 C51 C50 119.3(3)
C52 C51 H51 120.4
C50 C51 H51 120.4
C51 C52 C47 121.7(2)
C51 C52 H52 119.2
C47 C52 H52 119.2
O11 C53 H53A 109.5
O11 C53 H53B 109.5
H53A C53 H53B 109.5
O11 C53 H53C 109.5
H53A C53 H53C 109.5
H53B C53 H53C 109.5
O12 C54 H54B 109.5
O12 C54 H54A 109.5
H54B C54 H54A 109.5
O12 C54 H54C 109.5
H54B C54 H54C 109.5
H54A C54 H54C 109.5
O13 C55 H55B 109.5
O13 C55 H55C 109.5
H55B C55 H55C 109.5
O13 C55 H55A 109.5
H55B C55 H55A 109.5
H55C C55 H55A 109.5

loop_
_geom_bond_atom_site_label_1
_geom_bond_atom_site_label_2
_geom_bond_distance
_geom_bond_publ_flag
Zn1 N1 2.139(2) y
Zn1 N2 2.120(2) y
Zn1 N3 2.136(2) y
Zn1 O1 2.1507(19) y
Zn1 O2 2.0860(17) y
Zn1 O3 2.2036(18) y
Zn2 N4 2.145(2) y
Zn2 N5 2.119(2) y
Zn2 N6 2.148(2) y
Zn2 O4 2.1243(17) y
Zn2 O5 2.1043(18) y
Zn2 O6 2.1622(18) y
Cl1 O8 1.440(2) ?
Cl1 O9 1.443(2) ?
Cl1 O7 1.446(2) ?
Cl1 O10 1.455(2) ?
O1 C6 1.355(3) ?
O1 H1 1.04(5) ?
O2 C14 1.336(3) ?
O2 H6 1.34(4) ?
O3 C22 1.368(3) ?
O3 H3 0.91(4) ?
O4 C32 1.346(3) ?
O4 H1 1.46(5) ?
O5 C40 1.340(3) ?
O6 C48 1.366(3) ?
O6 H6 1.17(4) ?
O11 C53 1.442(5) ?
O11 H11 0.8200 ?
O12 C54 1.424(3) ?
O12 H12 0.8200 ?
O13 C55 1.404(5) ?
O13 H13 0.8200 ?
N1 C4 1.284(3) ?
N1 C3 1.485(3) ?
N2 C12 1.286(3) ?
N2 C11 1.482(3) ?
N3 C20 1.283(3) ?
N3 C19 1.493(3) ?
N4 C30 1.289(3) ?
N4 C29 1.483(3) ?
N5 C38 1.289(3) ?
N5 C37 1.485(3) ?
N6 C46 1.283(3) ?
N6 C45 1.483(3) ?
C1 C2 1.544(3) ?
C1 H1A 0.9700 ?
C1 H1B 0.9700 ?
C1 H1C 0.9700 ?
C2 C3 1.537(3) ?
C2 C11 1.539(4) ?
C2 C19 1.557(3) ?
C3 H3A 0.9800 ?
C3 H3B 0.9800 ?
C4 C5 1.457(4) ?
C4 H4 0.9500 ?
C5 C10 1.405(4) ?
C5 C6 1.429(4) ?
C6 C7 1.408(4) ?
C7 C8 1.392(4) ?
C7 H7 0.9500 ?
C8 C9 1.403(4) ?
C8 H8 0.9500 ?
C9 C10 1.377(4) ?
C9 H9 0.9500 ?
C10 H10 0.9500 ?
C11 H11A 0.9800 ?
C11 H11B 0.9800 ?
C12 C13 1.461(3) ?
C12 H12A 0.9500 ?
C13 C18 1.409(4) ?
C13 C14 1.432(3) ?
C14 C15 1.419(3) ?
C15 C16 1.398(4) ?
C15 H15 0.9500 ?
C16 C17 1.401(4) ?
C16 H16 0.9500 ?
C17 C18 1.380(4) ?
C17 H17 0.9500 ?
C18 H18 0.9500 ?
C19 H19A 0.9800 ?
C19 H19B 0.9800 ?
C20 C21 1.461(3) ?
C20 H20 0.9500 ?
C21 C22 1.408(4) ?
C21 C26 1.420(4) ?
C22 C23 1.409(3) ?
C23 C24 1.386(4) ?
C23 H23 0.9500 ?
C24 C25 1.395(4) ?
C24 H24 0.9500 ?
C25 C26 1.382(4) ?
C25 H25 0.9500 ?
C26 H26 0.9500 ?
C27 C28 1.540(3) ?
C27 H27A 0.9700 ?
C27 H27B 0.9700 ?
C27 H27C 0.9700 ?
C28 C29 1.548(3) ?
C28 C45 1.552(4) ?
C28 C37 1.553(4) ?
C29 H29A 0.9800 ?
C29 H29B 0.9800 ?
C30 C31 1.457(4) ?
C30 H30 0.9500 ?
C31 C36 1.418(4) ?
C31 C32 1.426(4) ?
C32 C33 1.418(3) ?
C33 C34 1.387(4) ?
C33 H33 0.9500 ?
C34 C35 1.399(4) ?
C34 H34 0.9500 ?
C35 C36 1.376(4) ?
C35 H35 0.9500 ?
C36 H36 0.9500 ?
C37 H37B 0.9800 ?
C37 H37A 0.9800 ?
C38 C39 1.458(4) ?
C38 H38 0.9500 ?
C39 C44 1.420(3) ?
C39 C40 1.424(4) ?
C40 C41 1.419(4) ?
C41 C42 1.386(4) ?
C41 H41 0.9500 ?
C42 C43 1.401(4) ?
C42 H42 0.9500 ?
C43 C44 1.380(4) ?
C43 H43 0.9500 ?
C44 H44 0.9500 ?
C45 H45A 0.9800 ?
C45 H45B 0.9800 ?
C46 C47 1.465(4) ?
C46 H46 0.9500 ?
C47 C52 1.415(4) ?
C47 C48 1.416(3) ?
C48 C49 1.403(4) ?
C49 C50 1.394(4) ?
C49 H49 0.9500 ?
C50 C51 1.402(4) ?
C50 H50 0.9500 ?
C51 C52 1.379(4) ?
C51 H51 0.9500 ?
C52 H52 0.9500 ?
C53 H53A 0.9700 ?
C53 H53B 0.9700 ?
C53 H53C 0.9700 ?
C54 H54B 0.9700 ?
C54 H54A 0.9700 ?
C54 H54C 0.9700 ?
C55 H55B 0.9700 ?
C55 H55C 0.9700 ?
C55 H55A 0.9700 ?

loop_
_geom_hbond_atom_site_label_D
_geom_hbond_atom_site_label_H
_geom_hbond_atom_site_label_A
_geom_hbond_site_symmetry_A
_geom_hbond_distance_DH
_geom_hbond_distance_HA
_geom_hbond_distance_DA
_geom_hbond_angle_DHA
_geom_hbond_publ_flag
O1 H1 O4 . 1.04(4) 1.46(5) 2.494(3) 168(5) y
O3 H3 O5 . 0.92(4) 1.60(4) 2.513(3) 175(4) y
O6 H6 O2 . 1.17(4) 1.34(4) 2.499(2) 175(4) y
O11 H11 O12 . 0.82 2.01 2.830(4) 173 y
O12 H12 O13 . 0.82 1.93 2.738(4) 169 y
O13 H13 O10 . 0.82 2.00 2.746(3) 151 y
C1 H1A O7 1_554 0.97 2.57 3.502(4) 161 y
C7 H7 O4 . 0.95 2.55 3.200(3) 126 y
C15 H15 O6 . 0.95 2.57 3.225(3) 126 y
C23 H23 O5 . 0.95 2.55 3.207(4) 126 y
C38 H38 O12 . 0.95 2.56 3.460(4) 159 y
C46 H46 O8 2_656 0.95 2.56 3.365(3) 143 y
C49 H49 O2 . 0.95 2.54 3.199(3) 126 y

loop_
_geom_torsion_atom_site_label_1
_geom_torsion_atom_site_label_2
_geom_torsion_atom_site_label_3
_geom_torsion_atom_site_label_4
_geom_torsion
O2 Zn1 O1 C6 -172.5(2)
N2 Zn1 O1 C6 102.6(2)
N3 Zn1 O1 C6 -39.6(3)
N1 Zn1 O1 C6 17.9(2)
O3 Zn1 O1 C6 -85.3(2)
N2 Zn1 O2 C14 11.9(2)
N3 Zn1 O2 C14 98.1(2)
N1 Zn1 O2 C14 -53.1(4)
O1 Zn1 O2 C14 -97.3(2)
O3 Zn1 O2 C14 179.2(2)
O2 Zn1 O3 C22 -97.0(2)
N2 Zn1 O3 C22 -34.3(4)
N3 Zn1 O3 C22 11.7(2)
N1 Zn1 O3 C22 95.1(2)
O1 Zn1 O3 C22 177.3(2)
O5 Zn2 O4 C32 178.5(2)
N5 Zn2 O4 C32 92.4(2)
N4 Zn2 O4 C32 7.7(2)
N6 Zn2 O4 C32 -49.5(4)
O6 Zn2 O4 C32 -94.9(2)
N5 Zn2 O5 C40 9.4(2)
O4 Zn2 O5 C40 -97.8(2)
N4 Zn2 O5 C40 -43.7(5)
N6 Zn2 O5 C40 94.6(2)
O6 Zn2 O5 C40 177.4(2)
O5 Zn2 O6 C48 -84.9(2)
N5 Zn2 O6 C48 -23.7(4)
O4 Zn2 O6 C48 -173.1(2)
N4 Zn2 O6 C48 102.7(2)
N6 Zn2 O6 C48 18.4(2)
O2 Zn1 N1 C4 -53.3(4)
N2 Zn1 N1 C4 -118.2(2)
N3 Zn1 N1 C4 154.1(2)
O1 Zn1 N1 C4 -9.0(2)
O3 Zn1 N1 C4 72.8(2)
O2 Zn1 N1 C3 124.9(3)
N2 Zn1 N1 C3 60.01(18)
N3 Zn1 N1 C3 -27.70(18)
O1 Zn1 N1 C3 169.25(18)
O3 Zn1 N1 C3 -108.95(18)
O2 Zn1 N2 C12 -1.7(2)
N3 Zn1 N2 C12 -110.0(2)
N1 Zn1 N2 C12 164.7(2)
O1 Zn1 N2 C12 82.2(2)
O3 Zn1 N2 C12 -64.4(4)
O2 Zn1 N2 C11 169.71(18)
N3 Zn1 N2 C11 61.43(18)
N1 Zn1 N2 C11 -23.89(18)
O1 Zn1 N2 C11 -106.39(18)
O3 Zn1 N2 C11 107.0(3)
O2 Zn1 N3 C20 78.6(2)
N2 Zn1 N3 C20 164.3(2)
N1 Zn1 N3 C20 -108.6(2)
O1 Zn1 N3 C20 -51.2(3)
O3 Zn1 N3 C20 -5.5(2)
O2 Zn1 N3 C19 -106.91(16)
N2 Zn1 N3 C19 -21.24(16)
N1 Zn1 N3 C19 65.88(16)
O1 Zn1 N3 C19 123.3(2)
O3 Zn1 N3 C19 169.02(16)
O5 Zn2 N4 C30 -52.0(5)
N5 Zn2 N4 C30 -105.1(2)
O4 Zn2 N4 C30 2.3(2)
N6 Zn2 N4 C30 168.6(2)
O6 Zn2 N4 C30 85.9(2)
O5 Zn2 N4 C29 115.7(4)
N5 Zn2 N4 C29 62.58(17)
O4 Zn2 N4 C29 170.04(17)
N6 Zn2 N4 C29 -23.66(17)
O6 Zn2 N4 C29 -106.43(17)
O5 Zn2 N5 C38 -0.6(2)
O4 Zn2 N5 C38 86.3(2)
N4 Zn2 N5 C38 170.3(2)
N6 Zn2 N5 C38 -103.7(2)
O6 Zn2 N5 C38 -61.7(4)
O5 Zn2 N5 C37 167.21(18)
O4 Zn2 N5 C37 -105.92(18)
N4 Zn2 N5 C37 -21.89(18)
N6 Zn2 N5 C37 64.08(18)
O6 Zn2 N5 C37 106.1(3)
O5 Zn2 N6 C46 77.6(2)
N5 Zn2 N6 C46 163.4(2)
O4 Zn2 N6 C46 -52.8(4)
N4 Zn2 N6 C46 -110.0(2)
O6 Zn2 N6 C46 -7.4(2)
O5 Zn2 N6 C45 -109.06(16)
N5 Zn2 N6 C45 -23.21(16)
O4 Zn2 N6 C45 120.5(3)
N4 Zn2 N6 C45 63.36(16)
O6 Zn2 N6 C45 165.96(17)
C4 N1 C3 C2 146.5(2)
Zn1 N1 C3 C2 -32.0(3)
C11 C2 C3 N1 -42.6(3)
C1 C2 C3 N1 -161.0(2)
C19 C2 C3 N1 81.5(3)
C3 N1 C4 C5 -179.5(3)
Zn1 N1 C4 C5 -1.3(4)
N1 C4 C5 C10 -171.5(3)
N1 C4 C5 C6 9.8(5)
Zn1 O1 C6 C7 163.65(18)
Zn1 O1 C6 C5 -16.1(3)
C10 C5 C6 O1 -179.4(2)
C4 C5 C6 O1 -0.7(4)
C10 C5 C6 C7 0.8(4)
C4 C5 C6 C7 179.5(3)
O1 C6 C7 C8 -179.2(2)
C5 C6 C7 C8 0.6(4)
C6 C7 C8 C9 -0.8(4)
C7 C8 C9 C10 -0.6(4)
C8 C9 C10 C5 2.0(5)
C6 C5 C10 C9 -2.2(4)
C4 C5 C10 C9 179.0(3)
C12 N2 C11 C2 137.8(2)
Zn1 N2 C11 C2 -34.6(3)
C3 C2 C11 N2 83.8(2)
C1 C2 C11 N2 -158.1(2)
C19 C2 C11 N2 -40.7(3)
C11 N2 C12 C13 -178.9(2)
Zn1 N2 C12 C13 -7.5(4)
N2 C12 C13 C18 -170.0(3)
N2 C12 C13 C14 9.9(4)
Zn1 O2 C14 C15 167.30(17)
Zn1 O2 C14 C13 -13.0(4)
C18 C13 C14 O2 -179.2(2)
C12 C13 C14 O2 0.9(4)
C18 C13 C14 C15 0.5(4)
C12 C13 C14 C15 -179.4(2)
O2 C14 C15 C16 -179.7(2)
C13 C14 C15 C16 0.6(4)
C14 C15 C16 C17 -0.6(4)
C15 C16 C17 C18 -0.5(4)
C16 C17 C18 C13 1.6(4)
C14 C13 C18 C17 -1.6(4)
C12 C13 C18 C17 178.3(2)
C20 N3 C19 C2 137.3(2)
Zn1 N3 C19 C2 -38.1(2)
C3 C2 C19 N3 -38.5(3)
C11 C2 C19 N3 85.7(3)
C1 C2 C19 N3 -156.3(2)
C19 N3 C20 C21 -175.8(2)
Zn1 N3 C20 C21 -1.4(4)
N3 C20 C21 C22 7.0(4)
N3 C20 C21 C26 -173.8(2)
Zn1 O3 C22 C21 -10.5(3)
Zn1 O3 C22 C23 169.13(16)
C26 C21 C22 O3 -179.9(2)
C20 C21 C22 O3 -0.7(4)
C26 C21 C22 C23 0.5(3)
C20 C21 C22 C23 179.6(2)
O3 C22 C23 C24 -178.3(2)
C21 C22 C23 C24 1.4(4)
C22 C23 C24 C25 -1.9(4)
C23 C24 C25 C26 0.5(4)
C24 C25 C26 C21 1.4(4)
C22 C21 C26 C25 -1.9(4)
C20 C21 C26 C25 178.9(2)
C30 N4 C29 C28 132.9(2)
Zn2 N4 C29 C28 -36.3(3)
C27 C28 C29 N4 -157.6(2)
C45 C28 C29 N4 84.5(3)
C37 C28 C29 N4 -39.1(3)
C29 N4 C30 C31 -178.4(2)
Zn2 N4 C30 C31 -10.9(4)
N4 C30 C31 C36 -169.1(3)
N4 C30 C31 C32 10.9(4)
Zn2 O4 C32 C33 170.30(17)
Zn2 O4 C32 C31 -9.5(4)
C36 C31 C32 O4 179.9(2)
C30 C31 C32 O4 -0.1(4)
C36 C31 C32 C33 0.1(4)
C30 C31 C32 C33 -179.9(2)
O4 C32 C33 C34 -179.6(2)
C31 C32 C33 C34 0.2(4)
C32 C33 C34 C35 -0.1(4)
C33 C34 C35 C36 -0.2(5)
C34 C35 C36 C31 0.5(5)
C32 C31 C36 C35 -0.4(4)
C30 C31 C36 C35 179.5(3)
C38 N5 C37 C28 131.3(2)
Zn2 N5 C37 C28 -37.9(3)
C27 C28 C37 N5 -156.8(2)
C29 C28 C37 N5 84.8(3)
C45 C28 C37 N5 -38.4(3)
C37 N5 C38 C39 -176.0(2)
Zn2 N5 C38 C39 -8.4(4)
N5 C38 C39 C44 -169.1(3)
N5 C38 C39 C40 11.3(4)
Zn2 O5 C40 C41 170.65(17)
Zn2 O5 C40 C39 -9.5(4)
C44 C39 C40 O5 178.6(2)
C38 C39 C40 O5 -1.7(4)
C44 C39 C40 C41 -1.5(4)
C38 C39 C40 C41 178.2(2)
O5 C40 C41 C42 -176.9(2)
C39 C40 C41 C42 3.2(4)
C40 C41 C42 C43 -1.8(4)
C41 C42 C43 C44 -1.4(5)
C42 C43 C44 C39 3.2(5)
C40 C39 C44 C43 -1.7(4)
C38 C39 C44 C43 178.6(3)
C46 N6 C45 C28 137.8(2)
Zn2 N6 C45 C28 -36.4(2)
C27 C28 C45 N6 -157.8(2)
C29 C28 C45 N6 -39.7(3)
C37 C28 C45 N6 83.6(2)
C45 N6 C46 C47 -177.8(2)
Zn2 N6 C46 C47 -4.5(4)
N6 C46 C47 C52 -168.2(2)
N6 C46 C47 C48 12.4(4)
Zn2 O6 C48 C49 163.31(17)
Zn2 O6 C48 C47 -17.1(3)
C52 C47 C48 O6 179.6(2)
C46 C47 C48 O6 -1.1(4)
C52 C47 C48 C49 -0.8(3)
C46 C47 C48 C49 178.5(2)
O6 C48 C49 C50 -178.8(2)
C47 C48 C49 C50 1.7(4)
C48 C49 C50 C51 -1.0(4)
C49 C50 C51 C52 -0.4(4)
C50 C51 C52 C47 1.3(4)
C48 C47 C52 C51 -0.7(4)
C46 C47 C52 C51 180.0(2)
